data_1001428
loop_
_publ_author_name
'Riou, D.'
'Goreaud, M.'

_publ_section_title
;
CaCuP~2~O~7~:a structure closely related to \a-Ca~2~P~2~O~7~
;
_journal_coden_ASTM ACSCEE
_journal_issue 7
_journal_name_full
;
 Acta Crystallographica, Section C: Crystal Structure Communications
;
_journal_page_first 1191
_journal_page_last 1193
_journal_paper_doi 10.1107/s0108270189011704
_journal_volume 46
_journal_year 1990
_chemical_formula_structural 'Ca Cu (P2 O7)'
_chemical_formula_sum 'Ca Cu O7 P2'
_chemical_name_systematic 'Calcium copper diphosphate'
_space_group_IT_number 14
_symmetry_cell_setting monoclinic
_symmetry_Int_Tables_number 14
_symmetry_space_group_name_Hall '-P 2yn'
_symmetry_space_group_name_H-M 'P 1 21/n 1'
_cell_angle_alpha 90
_cell_angle_beta 91.356(6)
_cell_angle_gamma 90
_cell_formula_units_Z 4
_cell_length_a 5.2104(4)
_cell_length_b 8.0574(5)
_cell_length_c 12.344(1)
_cell_volume 518.1
_database_code_amcsd 0010150
_exptl_crystal_density_diffrn 3.559
_refine_ls_R_factor_all 0.029
_cod_database_code 1001428
_amcsd_formula_title CaCuP2O7

loop_
_space_group_symop_operation_xyz
x,y,z
1/2+x,1/2-y,1/2+z
-x,-y,-z
1/2-x,1/2+y,1/2-z

loop_
_atom_site_aniso_label
_atom_site_aniso_U_11
_atom_site_aniso_U_12
_atom_site_aniso_U_13
_atom_site_aniso_U_22
_atom_site_aniso_U_23
_atom_site_aniso_U_33
Cu1 0.0071(1) 0.0004(1) -0.0014(1) 0.0057(1) -0.0002(1) 0.0063(1)
Ca1 0.0066(2) 0.0002(2) -0.0009(2) 0.0089(2) 0.0005(2) 0.0099(2)
P1 0.0053(5) 0.0002(2) -0.0002(2) 0.0051(3) -0.0007(3) 0.0048(3)
P2 0.0055(3) -0.0002(3) 0.0006(2) 0.0055(3) -0.0002(3) 0.0050(3)
O1 0.0095(8) -0.0022(8) -0.0005(7) 0.0062(9) -0.0006(8) 0.0093(8)
O2 0.0089(9) -0.0007(7) -0.0006(7) 0.0080(9) 0.0007(8) 0.0070(8)
O3 0.0078(8) -0.0024(7) 0.0014(7) 0.010(1) 0.0008(8) 0.0062(8)
O4 0.014(1) -0.0020(8) 0.0007(8) 0.0065(9) -0.0007(7) 0.0058(8)
O5 0.0072(8) 0.0002(8) -0.0029(8) 0.010(1) 0.0005(9) 0.013(1)
O6 0.0066(8) -0.0013(8) .0000(7) 0.010(1) 0.0005(8) 0.0081(8)
O7 0.0091(9) -0.0016(8) 0.0013(7) 0.011(1) -0.0001(9) 0.0068(8)

loop_
_atom_site_label
_atom_site_type_symbol
_atom_site_symmetry_multiplicity
_atom_site_Wyckoff_symbol
_atom_site_fract_x
_atom_site_fract_y
_atom_site_fract_z
_atom_site_occupancy
_atom_site_attached_hydrogens
_atom_site_calc_flag
Cu1 Cu2+ 4 e 0.79798(8) 0.14058(6) 0.11019(4) 1. 0 d
Ca1 Ca2+ 4 e 0.2878(1) 0.32276(9) 0.27641(6) 1. 0 d
P1 P5+ 4 e 0.7523(2) 0.5280(1) 0.16483(7) 1. 0 d
P2 P5+ 4 e 0.3116(2) 0.2020(1) 0.98402(7) 1. 0 d
O1 O2- 4 e 0.6608(5) 0.3508(3) 0.1542(2) 1. 0 d
O2 O2- 4 e 0.6524(5) 0.3979(3) 0.4005(2) 1. 0 d
O3 O2- 4 e 0.9384(5) 0.1207(3) 0.2653(2) 1. 0 d
O4 O2- 4 e 0.7641(5) 0.1067(3) 0.4535(2) 1. 0 d
O5 O2- 4 e 0.4747(5) 0.0450(3) 0.2929(2) 1. 0 d
O6 O2- 4 e 0.0980(5) 0.3338(3) 0.4715(2) 1. 0 d
O7 O2- 4 e 0.2124(5) 0.1867(4) 0.0967(2) 1. 0 d

loop_
_atom_type_symbol
_atom_type_oxidation_number
Cu2+ 2.000
Ca2+ 2.000
P5+ 5.000
O2- -2.000

loop_
_cod_related_entry_id
_cod_related_entry_database
_cod_related_entry_code
1 AMCSD 0010150
